data_4102332
loop_
_publ_author_name
'Pan\<ce Naumov'
'Janusz Kowalik'
'Kyril M. Solntsev'
'Anthony Baldridge'
'Jong-Seok Moon'
'Christine Kranz'
'Laren M. Tolbert'

_publ_section_title
;
 Topochemistry and Photomechanical Effects in Crystals of Green
 Fluorescent Protein-like Chromophores: Effects of Hydrogen Bonding and
 Crystal Packing
;
_journal_name_full 'Journal of the American Chemical Society'
_journal_page_first 5845
_journal_page_last 5857
_journal_paper_doi 10.1021/ja100844m
_journal_volume 132
_journal_year 2010
_chemical_formula_moiety 'C12 H12 N2 O2'
_chemical_formula_sum 'C12 H12 N2 O2'
_chemical_formula_weight 216.24
_chemical_name_systematic
;
 ?
;
_space_group_IT_number 14
_symmetry_cell_setting monoclinic
_symmetry_space_group_name_Hall '-P 2yn'
_symmetry_space_group_name_H-M 'P 1 21/n 1'
_atom_sites_solution_hydrogens geom
_atom_sites_solution_primary direct
_atom_sites_solution_secondary difmap
_audit_creation_method SHELXL-97
_cell_angle_alpha 90.00
_cell_angle_beta 90.999(12)
_cell_angle_gamma 90.00
_cell_formula_units_Z 8
_cell_length_a 7.555(4)
_cell_length_b 17.172(8)
_cell_length_c 16.754(8)
_cell_measurement_reflns_used 1934
_cell_measurement_temperature 293(2)
_cell_measurement_theta_max 19.99
_cell_measurement_theta_min 2.37
_cell_volume 2173.2(19)
_computing_cell_refinement 'APEX2 software (Bruker, 2007)'
_computing_data_collection 'APEX2 software (Bruker, 2007)'
_computing_data_reduction 'SAINT (Bruker, 2007)'
_computing_molecular_graphics 'DIAMOND (Brandenburg, 2005)'
_computing_publication_material 'WinGX (Farrugia, 1999)'
_computing_structure_refinement 'SHELXL-97 (Sheldrick, 2008)'
_computing_structure_solution 'SHELXS-97 (Sheldrick, 2008)'
_diffrn_ambient_temperature 293(2)
_diffrn_measured_fraction_theta_full 0.840
_diffrn_measured_fraction_theta_max 0.840
_diffrn_measurement_device_type 'Bruker SMART APEX2 diffractometer'
_diffrn_measurement_method '\w scans'
_diffrn_radiation_monochromator 'multilayer confocal TXS mirror'
_diffrn_radiation_source 'rotating anode'
_diffrn_radiation_type MoK\a
_diffrn_radiation_wavelength 0.71073
_diffrn_reflns_av_R_equivalents 0.0703
_diffrn_reflns_av_sigmaI/netI 0.0847
_diffrn_reflns_limit_h_max 8
_diffrn_reflns_limit_h_min -8
_diffrn_reflns_limit_k_max 17
_diffrn_reflns_limit_k_min -18
_diffrn_reflns_limit_l_max 17
_diffrn_reflns_limit_l_min -14
_diffrn_reflns_number 9166
_diffrn_reflns_theta_full 22.34
_diffrn_reflns_theta_max 22.34
_diffrn_reflns_theta_min 2.37
_exptl_absorpt_coefficient_mu 0.092
_exptl_absorpt_correction_T_max 0.95
_exptl_absorpt_correction_T_min 0.93
_exptl_absorpt_correction_type sphere
_exptl_absorpt_process_details 'SADABS (Sheldrick, 1996)'
_exptl_crystal_colour colourless
_exptl_crystal_density_diffrn 1.322
_exptl_crystal_density_method 'not measured'
_exptl_crystal_description bladed
_exptl_crystal_F_000 912
_exptl_crystal_size_max 0.245
_exptl_crystal_size_mid 0.075
_exptl_crystal_size_min 0.010
_refine_diff_density_max 0.365
_refine_diff_density_min -0.233
_refine_diff_density_rms 0.052
_refine_ls_extinction_method none
_refine_ls_goodness_of_fit_ref 1.001
_refine_ls_hydrogen_treatment mixed
_refine_ls_matrix_type full
_refine_ls_number_parameters 302
_refine_ls_number_reflns 2336
_refine_ls_number_restraints 0
_refine_ls_restrained_S_all 1.001
_refine_ls_R_factor_all 0.1378
_refine_ls_R_factor_gt 0.0714
_refine_ls_shift/su_max 0.000
_refine_ls_shift/su_mean 0.000
_refine_ls_structure_factor_coef Fsqd
_refine_ls_weighting_details 'calc w=1/[\s^2^(Fo^2^)+(0.1067P)^2^+0.0000P] where P=(Fo^2^+2Fc^2^)/3'
_refine_ls_weighting_scheme calc
_refine_ls_wR_factor_gt 0.1757
_refine_ls_wR_factor_ref 0.1997
_reflns_number_gt 1275
_reflns_number_total 2336
_reflns_threshold_expression >2sigma(I)
_cod_data_source_file ja100844m_si_009.cif
_cod_data_source_block t2_2_0m
_cod_original_cell_volume 2173.1(19)
_cod_original_sg_symbol_H-M 'P 21/n'
_cod_database_code 4102332

loop_
_symmetry_equiv_pos_as_xyz
'x, y, z'
'-x+1/2, y+1/2, -z+1/2'
'-x, -y, -z'
'x-1/2, -y-1/2, z-1/2'

loop_
_atom_site_label
_atom_site_type_symbol
_atom_site_fract_x
_atom_site_fract_y
_atom_site_fract_z
_atom_site_U_iso_or_equiv
_atom_site_adp_type
_atom_site_occupancy
_atom_site_symmetry_multiplicity
_atom_site_calc_flag
_atom_site_refinement_flags
O31 O 1.0580(6) 0.2593(2) -0.1318(2) 0.0840(15) Uani 1 1 d .
H31 H 1.0955 0.2922 -0.1627 0.126 Uiso 1 1 calc R
O32 O 0.7651(6) 0.1364(2) 0.2869(2) 0.0720(13) Uani 1 1 d .
N26 N 0.7835(6) 0.0323(3) 0.2001(3) 0.0573(13) Uani 1 1 d .
N28 N 0.8826(6) 0.0888(3) 0.0884(3) 0.0571(13) Uani 1 1 d .
N12 N 1.4639(6) 0.1834(3) 0.0190(3) 0.0604(14) Uani 1 1 d .
C25 C 0.7978(7) 0.1083(3) 0.2194(3) 0.0545(15) Uani 1 1 d .
O16 O 1.4876(7) 0.3447(2) 0.1497(3) 0.0854(14) Uani 1 1 d .
N10 N 1.5254(6) 0.3118(3) 0.0176(3) 0.0636(14) Uani 1 1 d .
C17 C 0.9675(7) 0.2707(3) 0.0804(3) 0.0525(15) Uani 1 1 d .
C27 C 0.8345(7) 0.0239(3) 0.1206(3) 0.0553(16) Uani 1 1 d .
O15 O 1.1430(8) -0.0107(3) 0.3376(3) 0.0970(18) Uani 1 1 d .
H15 H 1.1004 -0.0545 0.3388 0.146 Uiso 1 1 calc R
C19 C 1.0443(8) 0.2910(3) -0.0579(4) 0.0599(16) Uani 1 1 d .
C18 C 0.9864(7) 0.2424(3) 0.0015(3) 0.0534(16) Uani 1 1 d .
H18 H 0.9595 0.1907 -0.0101 0.064 Uiso 1 1 calc R
C8 C 1.4427(7) 0.2150(3) 0.0963(4) 0.0556(16) Uani 1 1 d .
C23 C 0.9025(7) 0.2229(4) 0.1445(4) 0.0582(16) Uani 1 1 d .
C1 C 1.3376(7) 0.0977(3) 0.1756(4) 0.0583(16) Uani 1 1 d .
C11 C 1.5102(8) 0.2438(4) -0.0236(4) 0.0642(17) Uani 1 1 d .
C3 C 1.2123(8) 0.0027(4) 0.2640(4) 0.0645(18) Uani 1 1 d .
C6 C 1.3516(8) 0.0392(3) 0.1183(3) 0.0627(17) Uani 1 1 d .
H6 H 1.4016 0.0505 0.0693 0.075 Uiso 1 1 calc R
C20 C 1.0891(8) 0.3670(4) -0.0413(4) 0.0671(18) Uani 1 1 d .
H20 H 1.1289 0.3995 -0.0816 0.081 Uiso 1 1 calc R
C2 C 1.2695(8) 0.0779(3) 0.2499(3) 0.0605(16) Uani 1 1 d .
H2 H 1.2627 0.1153 0.2899 0.073 Uiso 1 1 calc R
C13 C 1.5773(10) 0.3889(3) -0.0116(4) 0.089(2) Uani 1 1 d .
H13A H 1.6972 0.3870 -0.0297 0.134 Uiso 1 1 calc R
H13B H 1.5686 0.4262 0.0308 0.134 Uiso 1 1 calc R
H13C H 1.5002 0.4039 -0.0551 0.134 Uiso 1 1 calc R
C30 C 0.8292(9) -0.0527(3) 0.0820(4) 0.0715(19) Uani 1 1 d .
H30A H 0.7083 -0.0672 0.0714 0.107 Uiso 1 1 calc R
H30B H 0.8838 -0.0905 0.1166 0.107 Uiso 1 1 calc R
H30C H 0.8919 -0.0505 0.0327 0.107 Uiso 1 1 calc R
C9 C 1.4855(7) 0.2977(4) 0.0959(4) 0.0638(17) Uani 1 1 d .
C24 C 0.8657(7) 0.1461(3) 0.1485(3) 0.0537(15) Uani 1 1 d .
C29 C 0.7189(9) -0.0289(3) 0.2528(4) 0.0729(18) Uani 1 1 d .
H29A H 0.8123 -0.0655 0.2637 0.109 Uiso 1 1 calc R
H29B H 0.6212 -0.0552 0.2273 0.109 Uiso 1 1 calc R
H29C H 0.6808 -0.0061 0.3019 0.109 Uiso 1 1 calc R
C4 C 1.2223(8) -0.0535(4) 0.2071(4) 0.0689(18) Uani 1 1 d .
H4 H 1.1827 -0.1037 0.2173 0.083 Uiso 1 1 calc R
C7 C 1.3902(7) 0.1787(3) 0.1633(4) 0.0582(16) Uani 1 1 d .
C22 C 1.0135(8) 0.3478(3) 0.0952(4) 0.0667(18) Uani 1 1 d .
H22 H 1.0027 0.3680 0.1464 0.080 Uiso 1 1 calc R
C5 C 1.2930(9) -0.0345(4) 0.1330(4) 0.0755(19) Uani 1 1 d .
H5 H 1.3001 -0.0724 0.0935 0.091 Uiso 1 1 calc R
C21 C 1.0746(9) 0.3945(3) 0.0354(4) 0.0716(18) Uani 1 1 d .
H21 H 1.1068 0.4456 0.0469 0.086 Uiso 1 1 calc R
C14 C 1.5455(9) 0.2408(4) -0.1097(4) 0.083(2) Uani 1 1 d .
H14A H 1.6673 0.2536 -0.1186 0.124 Uiso 1 1 calc R
H14B H 1.4707 0.2775 -0.1373 0.124 Uiso 1 1 calc R
H14C H 1.5215 0.1893 -0.1295 0.124 Uiso 1 1 calc R
H23 H 0.897(7) 0.252(3) 0.195(3) 0.056(16) Uiso 1 1 d .
H7 H 1.389(7) 0.214(3) 0.215(3) 0.076(17) Uiso 1 1 d .

loop_
_atom_site_aniso_label
_atom_site_aniso_U_11
_atom_site_aniso_U_22
_atom_site_aniso_U_33
_atom_site_aniso_U_23
_atom_site_aniso_U_13
_atom_site_aniso_U_12
O31 0.114(4) 0.091(3) 0.048(3) -0.005(2) 0.027(3) -0.020(3)
O32 0.093(3) 0.077(3) 0.046(3) -0.008(2) 0.025(2) 0.007(2)
N26 0.055(3) 0.071(3) 0.047(3) 0.000(3) 0.015(3) -0.007(2)
N28 0.059(3) 0.060(3) 0.053(3) -0.003(3) 0.019(2) 0.003(2)
N12 0.061(3) 0.066(3) 0.055(3) 0.006(3) 0.004(3) 0.000(2)
C25 0.050(4) 0.065(4) 0.048(4) -0.002(3) 0.012(3) 0.004(3)
O16 0.102(4) 0.070(3) 0.085(3) -0.014(3) 0.015(3) -0.004(2)
N10 0.057(3) 0.056(3) 0.078(4) 0.007(3) 0.012(3) 0.004(2)
C17 0.048(3) 0.065(4) 0.045(4) 0.003(3) 0.007(3) 0.010(3)
C27 0.049(4) 0.065(4) 0.052(4) -0.010(3) 0.010(3) -0.006(3)
O15 0.117(4) 0.084(3) 0.092(4) 0.013(3) 0.036(3) 0.000(3)
C19 0.061(4) 0.058(4) 0.061(5) -0.009(3) 0.007(3) -0.002(3)
C18 0.061(4) 0.057(3) 0.043(4) 0.003(3) 0.015(3) -0.002(3)
C8 0.052(4) 0.050(3) 0.065(5) 0.002(3) 0.006(3) 0.003(3)
C23 0.052(4) 0.069(4) 0.055(4) -0.006(3) 0.008(3) 0.010(3)
C1 0.052(4) 0.053(4) 0.070(4) -0.003(3) 0.003(3) 0.002(3)
C11 0.056(4) 0.067(4) 0.070(5) 0.004(4) 0.003(3) 0.010(3)
C3 0.060(4) 0.073(4) 0.062(5) 0.012(4) 0.014(4) 0.009(3)
C6 0.070(4) 0.067(4) 0.052(4) 0.011(3) 0.010(3) 0.009(3)
C20 0.071(4) 0.073(4) 0.058(5) 0.011(3) 0.020(3) -0.004(3)
C2 0.060(4) 0.063(4) 0.058(4) 0.006(3) 0.012(3) 0.006(3)
C13 0.088(5) 0.066(4) 0.115(6) 0.028(4) 0.030(4) 0.003(3)
C30 0.081(5) 0.070(4) 0.064(4) -0.012(3) 0.015(4) -0.012(3)
C9 0.051(4) 0.061(4) 0.080(5) -0.008(4) 0.010(3) 0.004(3)
C24 0.045(3) 0.058(4) 0.058(4) -0.004(3) 0.011(3) 0.002(3)
C29 0.077(5) 0.081(4) 0.061(5) 0.012(3) 0.016(3) -0.006(3)
C4 0.074(5) 0.057(4) 0.075(5) 0.009(3) 0.003(4) 0.001(3)
C7 0.050(3) 0.064(4) 0.061(5) -0.002(3) -0.001(3) 0.008(3)
C22 0.080(4) 0.052(4) 0.069(5) -0.007(3) 0.012(4) 0.010(3)
C5 0.089(5) 0.065(4) 0.073(5) 0.008(3) 0.014(4) 0.010(3)
C21 0.084(5) 0.056(4) 0.075(5) -0.001(4) 0.011(4) -0.007(3)
C14 0.091(5) 0.094(5) 0.063(5) 0.005(4) 0.009(4) 0.008(4)

loop_
_atom_type_symbol
_atom_type_description
_atom_type_scat_dispersion_real
_atom_type_scat_dispersion_imag
_atom_type_scat_source
C C 0.0033 0.0016 'International Tables Vol C Tables 4.2.6.8 and 6.1.1.4'
H H 0.0000 0.0000 'International Tables Vol C Tables 4.2.6.8 and 6.1.1.4'
N N 0.0061 0.0033 'International Tables Vol C Tables 4.2.6.8 and 6.1.1.4'
O O 0.0106 0.0060 'International Tables Vol C Tables 4.2.6.8 and 6.1.1.4'

loop_
_geom_angle_atom_site_label_1
_geom_angle_atom_site_label_2
_geom_angle_atom_site_label_3
_geom_angle
C19 O31 H31 109.5
C25 N26 C27 107.8(4)
C25 N26 C29 125.3(4)
C27 N26 C29 126.9(5)
C27 N28 C24 105.9(4)
C11 N12 C8 103.3(5)
O32 C25 N26 124.8(5)
O32 C25 C24 129.8(5)
N26 C25 C24 105.3(4)
C11 N10 C9 108.4(5)
C11 N10 C13 128.7(5)
C9 N10 C13 122.9(5)
C22 C17 C18 117.7(5)
C22 C17 C23 119.7(5)
C18 C17 C23 122.6(5)
N28 C27 N26 113.1(5)
N28 C27 C30 126.6(5)
N26 C27 C30 120.3(5)
C3 O15 H15 109.5
O31 C19 C20 122.8(5)
O31 C19 C18 116.6(5)
C20 C19 C18 120.6(5)
C19 C18 C17 120.3(5)
C19 C18 H18 119.8
C17 C18 H18 119.8
C7 C8 N12 128.6(5)
C7 C8 C9 121.5(5)
N12 C8 C9 109.9(5)
C24 C23 C17 131.7(6)
C24 C23 H23 116(3)
C17 C23 H23 112(3)
C6 C1 C2 118.1(5)
C6 C1 C7 124.4(5)
C2 C1 C7 117.5(5)
N12 C11 N10 115.0(6)
N12 C11 C14 124.1(6)
N10 C11 C14 120.8(6)
C4 C3 O15 122.7(5)
C4 C3 C2 121.4(5)
O15 C3 C2 115.8(5)
C5 C6 C1 121.0(5)
C5 C6 H6 119.5
C1 C6 H6 119.5
C19 C20 C21 119.4(5)
C19 C20 H20 120.3
C21 C20 H20 120.3
C3 C2 C1 120.0(5)
C3 C2 H2 120.0
C1 C2 H2 120.0
N10 C13 H13A 109.5
N10 C13 H13B 109.5
H13A C13 H13B 109.5
N10 C13 H13C 109.5
H13A C13 H13C 109.5
H13B C13 H13C 109.5
C27 C30 H30A 109.5
C27 C30 H30B 109.5
H30A C30 H30B 109.5
C27 C30 H30C 109.5
H30A C30 H30C 109.5
H30B C30 H30C 109.5
O16 C9 N10 126.4(6)
O16 C9 C8 130.3(6)
N10 C9 C8 103.3(5)
C23 C24 N28 128.6(5)
C23 C24 C25 123.5(5)
N28 C24 C25 107.9(5)
N26 C29 H29A 109.5
N26 C29 H29B 109.5
H29A C29 H29B 109.5
N26 C29 H29C 109.5
H29A C29 H29C 109.5
H29B C29 H29C 109.5
C3 C4 C5 119.0(6)
C3 C4 H4 120.5
C5 C4 H4 120.5
C8 C7 C1 129.8(6)
C8 C7 H7 115(3)
C1 C7 H7 115(3)
C21 C22 C17 120.9(5)
C21 C22 H22 119.6
C17 C22 H22 119.6
C6 C5 C4 120.4(6)
C6 C5 H5 119.8
C4 C5 H5 119.8
C22 C21 C20 121.1(6)
C22 C21 H21 119.5
C20 C21 H21 119.5
C11 C14 H14A 109.5
C11 C14 H14B 109.5
H14A C14 H14B 109.5
C11 C14 H14C 109.5
H14A C14 H14C 109.5
H14B C14 H14C 109.5

loop_
_geom_bond_atom_site_label_1
_geom_bond_atom_site_label_2
_geom_bond_distance
O31 C19 1.357(6)
O31 H31 0.8200
O32 C25 1.257(6)
N26 C25 1.348(7)
N26 C27 1.402(6)
N26 C29 1.461(7)
N28 C27 1.291(6)
N28 C24 1.416(7)
N12 C11 1.311(7)
N12 C8 1.415(7)
C25 C24 1.456(7)
O16 C9 1.210(7)
N10 C11 1.361(7)
N10 C9 1.372(7)
N10 C13 1.467(7)
C17 C22 1.390(7)
C17 C18 1.418(7)
C17 C23 1.445(8)
C27 C30 1.466(7)
O15 C3 1.367(7)
O15 H15 0.8200
C19 C20 1.375(8)
C19 C18 1.376(7)
C18 H18 0.9300
C8 C7 1.350(8)
C8 C9 1.456(8)
C23 C24 1.348(8)
C23 H23 0.98(5)
C1 C6 1.395(7)
C1 C2 1.398(7)
C1 C7 1.462(7)
C11 C14 1.473(8)
C3 C4 1.359(8)
C3 C2 1.384(7)
C6 C5 1.365(8)
C6 H6 0.9300
C20 C21 1.376(8)
C20 H20 0.9300
C2 H2 0.9300
C13 H13A 0.9600
C13 H13B 0.9600
C13 H13C 0.9600
C30 H30A 0.9600
C30 H30B 0.9600
C30 H30C 0.9600
C29 H29A 0.9600
C29 H29B 0.9600
C29 H29C 0.9600
C4 C5 1.398(8)
C4 H4 0.9300
C7 H7 1.06(6)
C22 C21 1.369(8)
C22 H22 0.9300
C5 H5 0.9300
C21 H21 0.9300
C14 H14A 0.9600
C14 H14B 0.9600
C14 H14C 0.9600
